data_4086085
loop_
_publ_author_name
'Abdel-Rahman, Obadah S.'
'Maurer, J\"org'
'Z\'ali\<s, Stanislav'
'Winter, Rainer F.'

_publ_section_title
;
 Ruthenium Styryl Complexes with Ligands Derived from 2-Hydroxy- and
 2-Mercaptopyridine and 2-Hydroxy- and 2-Mercaptoquinoline
;
_journal_issue 14
_journal_name_full Organometallics
_journal_page_first 3611
_journal_paper_doi 10.1021/acs.organomet.5b00401
_journal_volume 34
_journal_year 2015
_chemical_formula_moiety 'C37 H54 F3 N O P2 Ru S, C H2 Cl2'
_chemical_formula_sum 'C38 H56 Cl2 F3 N O P2 Ru S'
_chemical_formula_weight 865.81
_chemical_name_systematic
; 
 ? 
;
_space_group_IT_number 2
_symmetry_cell_setting triclinic
_symmetry_space_group_name_Hall '-P 1'
_symmetry_space_group_name_H-M 'P -1'
_atom_sites_solution_hydrogens geom
_atom_sites_solution_primary heavy
_atom_sites_solution_secondary difmap
_audit_creation_method SHELXL-97
_cell_angle_alpha 83.19(3)
_cell_angle_beta 85.91(3)
_cell_angle_gamma 86.66(3)
_cell_formula_units_Z 2
_cell_length_a 9.5181(19)
_cell_length_b 12.048(2)
_cell_length_c 17.701(4)
_cell_measurement_reflns_used 34123
_cell_measurement_temperature 100(2)
_cell_measurement_theta_max 27.23
_cell_measurement_theta_min 1.65
_cell_volume 2007.8(7)
_computing_cell_refinement 'STOE X-AREA'
_computing_data_collection 'STOE X-AREA'
_computing_data_reduction 'STOE X-RED'
_computing_structure_refinement 'SHELXL-97 (Sheldrick, 1997)'
_computing_structure_solution 'SHELXS-97 (Sheldrick, 1990)'
_diffrn_ambient_temperature 100(2)
_diffrn_detector_area_resol_mean 6.67
_diffrn_measured_fraction_theta_full 0.985
_diffrn_measured_fraction_theta_max 0.985
_diffrn_measurement_device_type 'STOE IPDS 2T'
_diffrn_measurement_method 'rotation method'
_diffrn_radiation_monochromator graphite
_diffrn_radiation_source 'fine-focus sealed tube'
_diffrn_radiation_type MoK\a
_diffrn_radiation_wavelength 0.71073
_diffrn_reflns_av_R_equivalents 0.0659
_diffrn_reflns_av_sigmaI/netI 0.0784
_diffrn_reflns_limit_h_max 12
_diffrn_reflns_limit_h_min -11
_diffrn_reflns_limit_k_max 15
_diffrn_reflns_limit_k_min -15
_diffrn_reflns_limit_l_max 22
_diffrn_reflns_limit_l_min -22
_diffrn_reflns_number 28542
_diffrn_reflns_theta_full 26.86
_diffrn_reflns_theta_max 26.86
_diffrn_reflns_theta_min 1.70
_exptl_absorpt_coefficient_mu 0.700
_exptl_absorpt_correction_T_max 0.9255
_exptl_absorpt_correction_T_min 0.8014
_exptl_absorpt_correction_type integration
_exptl_absorpt_process_details empirical
_exptl_crystal_colour yellow
_exptl_crystal_density_diffrn 1.432
_exptl_crystal_density_method 'not measured'
_exptl_crystal_description block
_exptl_crystal_F_000 900
_exptl_crystal_size_max 0.400
_exptl_crystal_size_mid 0.267
_exptl_crystal_size_min 0.100
_refine_diff_density_max 1.464
_refine_diff_density_min -0.670
_refine_diff_density_rms 0.070
_refine_ls_extinction_method none
_refine_ls_goodness_of_fit_ref 1.032
_refine_ls_hydrogen_treatment constr
_refine_ls_matrix_type full
_refine_ls_number_parameters 454
_refine_ls_number_reflns 8492
_refine_ls_number_restraints 0
_refine_ls_restrained_S_all 1.032
_refine_ls_R_factor_all 0.0519
_refine_ls_R_factor_gt 0.0340
_refine_ls_shift/su_max 0.002
_refine_ls_shift/su_mean 0.000
_refine_ls_structure_factor_coef Fsqd
_refine_ls_weighting_details 'calc w=1/[\s^2^(Fo^2^)+(0.0330P)^2^+0.6568P] where P=(Fo^2^+2Fc^2^)/3'
_refine_ls_weighting_scheme calc
_refine_ls_wR_factor_gt 0.0650
_refine_ls_wR_factor_ref 0.0687
_reflns_number_gt 6954
_reflns_number_total 8492
_reflns_threshold_expression >2sigma(I)
_cod_data_source_file om5b00401_si_002.cif
_cod_data_source_block obada5
_cod_depositor_comments 'Adding full bibliography for 4086081--4086085.cif.'
_cod_original_sg_symbol_H-M P-1
_cod_database_code 4086085

loop_
_symmetry_equiv_pos_as_xyz
'x, y, z'
'-x, -y, -z'

loop_
_atom_site_label
_atom_site_type_symbol
_atom_site_fract_x
_atom_site_fract_y
_atom_site_fract_z
_atom_site_U_iso_or_equiv
_atom_site_adp_type
_atom_site_occupancy
_atom_site_symmetry_multiplicity
_atom_site_calc_flag
_atom_site_refinement_flags
Ru1 Ru 0.20438(2) 0.532790(15) 0.751467(11) 0.01094(5) Uani 1 1 d .
S1 S -0.01687(6) 0.42838(5) 0.78902(3) 0.01556(12) Uani 1 1 d .
O1 O 0.44505(18) 0.65574(15) 0.67109(11) 0.0222(4) Uani 1 1 d .
C1 C 0.2083(2) 0.62531(19) 0.84103(13) 0.0151(5) Uani 1 1 d .
H1A H 0.1351 0.6096 0.8795 0.018 Uiso 1 1 calc R
P1 P 0.34373(6) 0.38920(5) 0.82781(3) 0.01369(12) Uani 1 1 d .
N1 N 0.1661(2) 0.40308(15) 0.67806(11) 0.0139(4) Uani 1 1 d .
F1 F 0.30891(19) 1.04136(14) 1.11215(10) 0.0355(4) Uani 1 1 d .
P2 P 0.05276(6) 0.68122(5) 0.69085(3) 0.01319(12) Uani 1 1 d .
C2 C 0.2934(3) 0.70386(19) 0.85653(14) 0.0161(5) Uani 1 1 d .
H2A H 0.3704 0.7213 0.8207 0.019 Uiso 1 1 calc R
F3 F 0.1906(2) 0.91308(14) 1.17771(9) 0.0373(4) Uani 1 1 d .
C3 C 0.2779(2) 0.76506(19) 0.92395(14) 0.0157(5) Uani 1 1 d .
F2 F 0.0880(2) 1.03286(16) 1.09758(12) 0.0462(5) Uani 1 1 d .
C4 C 0.3424(3) 0.8678(2) 0.92153(14) 0.0189(5) Uani 1 1 d .
H4A H 0.4007 0.8932 0.8778 0.023 Uiso 1 1 calc R
C5 C 0.3229(3) 0.9322(2) 0.98131(15) 0.0208(5) Uani 1 1 d .
H5A H 0.3663 1.0018 0.9781 0.025 Uiso 1 1 calc R
C6 C 0.2394(3) 0.8952(2) 1.04647(15) 0.0201(5) Uani 1 1 d .
C7 C 0.1793(3) 0.7918(2) 1.05173(15) 0.0208(5) Uani 1 1 d .
H7A H 0.1251 0.7650 1.0967 0.025 Uiso 1 1 calc R
C8 C 0.1986(3) 0.7282(2) 0.99135(15) 0.0201(5) Uani 1 1 d .
H8A H 0.1571 0.6577 0.9956 0.024 Uiso 1 1 calc R
C9 C 0.2073(3) 0.9696(2) 1.10759(16) 0.0258(6) Uani 1 1 d .
C19 C 0.2358(3) 0.35197(19) 0.61928(13) 0.0159(5) Uani 1 1 d .
C18 C 0.3629(3) 0.3936(2) 0.58425(14) 0.0193(5) Uani 1 1 d .
H11A H 0.4003 0.4570 0.6013 0.023 Uiso 1 1 calc R
C17 C 0.4331(3) 0.3434(2) 0.52573(15) 0.0236(5) Uani 1 1 d .
H12A H 0.5184 0.3724 0.5025 0.028 Uiso 1 1 calc R
C16 C 0.3788(3) 0.2485(2) 0.49993(15) 0.0246(6) Uani 1 1 d .
H13A H 0.4276 0.2142 0.4593 0.030 Uiso 1 1 calc R
C15 C 0.2567(3) 0.2064(2) 0.53330(15) 0.0226(5) Uani 1 1 d .
H14A H 0.2215 0.1424 0.5159 0.027 Uiso 1 1 calc R
C14 C 0.1814(3) 0.25653(19) 0.59345(14) 0.0189(5) Uani 1 1 d .
C13 C 0.0527(3) 0.2158(2) 0.62978(15) 0.0213(5) Uani 1 1 d .
H16A H 0.0124 0.1536 0.6127 0.026 Uiso 1 1 calc R
C12 C -0.0123(3) 0.26572(19) 0.68867(15) 0.0191(5) Uani 1 1 d .
H17A H -0.0973 0.2381 0.7134 0.023 Uiso 1 1 calc R
C11 C 0.0480(2) 0.35998(19) 0.71300(14) 0.0152(5) Uani 1 1 d .
C10 C 0.3557(3) 0.60540(19) 0.70368(14) 0.0174(5) Uani 1 1 d .
C20 C 0.5383(2) 0.4024(2) 0.81508(14) 0.0184(5) Uani 1 1 d .
H20A H 0.5821 0.3365 0.8463 0.022 Uiso 1 1 calc R
C21 C 0.5959(3) 0.3966(2) 0.73211(15) 0.0216(5) Uani 1 1 d .
H21A H 0.6988 0.3855 0.7304 0.032 Uiso 1 1 calc R
H21B H 0.5699 0.4667 0.7011 0.032 Uiso 1 1 calc R
H21C H 0.5555 0.3339 0.7120 0.032 Uiso 1 1 calc R
C22 C 0.5878(3) 0.5071(2) 0.84437(17) 0.0239(6) Uani 1 1 d .
H22A H 0.6903 0.5104 0.8346 0.036 Uiso 1 1 calc R
H22B H 0.5638 0.5041 0.8993 0.036 Uiso 1 1 calc R
H22C H 0.5413 0.5738 0.8180 0.036 Uiso 1 1 calc R
C23 C 0.3121(3) 0.3950(2) 0.93244(14) 0.0172(5) Uani 1 1 d .
H23A H 0.3394 0.4712 0.9410 0.021 Uiso 1 1 calc R
C24 C 0.4051(3) 0.3133(2) 0.98288(15) 0.0232(5) Uani 1 1 d .
H24A H 0.3923 0.3307 1.0357 0.035 Uiso 1 1 calc R
H24B H 0.5043 0.3203 0.9647 0.035 Uiso 1 1 calc R
H24C H 0.3783 0.2365 0.9804 0.035 Uiso 1 1 calc R
C25 C 0.1576(3) 0.3883(2) 0.96334(14) 0.0204(5) Uani 1 1 d .
H25A H 0.1452 0.4204 1.0119 0.031 Uiso 1 1 calc R
H25B H 0.1324 0.3099 0.9713 0.031 Uiso 1 1 calc R
H25C H 0.0965 0.4304 0.9265 0.031 Uiso 1 1 calc R
C26 C 0.3281(3) 0.23994(19) 0.80923(15) 0.0181(5) Uani 1 1 d .
H26A H 0.3159 0.2427 0.7534 0.022 Uiso 1 1 calc R
C27 C 0.4571(3) 0.1599(2) 0.82542(15) 0.0216(5) Uani 1 1 d .
H27A H 0.4389 0.0855 0.8122 0.032 Uiso 1 1 calc R
H27B H 0.4747 0.1547 0.8796 0.032 Uiso 1 1 calc R
H27C H 0.5398 0.1884 0.7947 0.032 Uiso 1 1 calc R
C28 C 0.1974(3) 0.1852(2) 0.84970(16) 0.0226(5) Uani 1 1 d .
H28A H 0.1822 0.1164 0.8276 0.034 Uiso 1 1 calc R
H28B H 0.1148 0.2370 0.8432 0.034 Uiso 1 1 calc R
H28C H 0.2118 0.1673 0.9041 0.034 Uiso 1 1 calc R
C29 C 0.1294(3) 0.82375(18) 0.67713(14) 0.0167(5) Uani 1 1 d .
H29A H 0.2340 0.8098 0.6713 0.020 Uiso 1 1 calc R
C30 C 0.0891(3) 0.9014(2) 0.60538(15) 0.0225(5) Uani 1 1 d .
H30A H 0.1396 0.9706 0.6021 0.034 Uiso 1 1 calc R
H30B H -0.0127 0.9193 0.6086 0.034 Uiso 1 1 calc R
H30C H 0.1150 0.8636 0.5599 0.034 Uiso 1 1 calc R
C31 C 0.1015(3) 0.8912(2) 0.74586(15) 0.0216(5) Uani 1 1 d .
H31A H 0.1615 0.9555 0.7393 0.032 Uiso 1 1 calc R
H31B H 0.1230 0.8433 0.7927 0.032 Uiso 1 1 calc R
H31C H 0.0022 0.9178 0.7493 0.032 Uiso 1 1 calc R
C32 C 0.0138(3) 0.66393(19) 0.59137(13) 0.0166(5) Uani 1 1 d .
H32A H -0.0332 0.7360 0.5698 0.020 Uiso 1 1 calc R
C33 C 0.1519(3) 0.6474(2) 0.54244(14) 0.0199(5) Uani 1 1 d .
H33A H 0.1323 0.6578 0.4884 0.030 Uiso 1 1 calc R
H33B H 0.1927 0.5717 0.5556 0.030 Uiso 1 1 calc R
H33C H 0.2185 0.7023 0.5521 0.030 Uiso 1 1 calc R
C34 C -0.0873(3) 0.5715(2) 0.58489(15) 0.0219(5) Uani 1 1 d .
H34A H -0.1017 0.5674 0.5310 0.033 Uiso 1 1 calc R
H34B H -0.1780 0.5884 0.6120 0.033 Uiso 1 1 calc R
H34C H -0.0469 0.4996 0.6075 0.033 Uiso 1 1 calc R
C35 C -0.1286(2) 0.6968(2) 0.73690(14) 0.0167(5) Uani 1 1 d .
H35A H -0.1742 0.6259 0.7310 0.020 Uiso 1 1 calc R
C36 C -0.1340(3) 0.7029(2) 0.82312(14) 0.0186(5) Uani 1 1 d .
H36A H -0.2325 0.7099 0.8429 0.028 Uiso 1 1 calc R
H36B H -0.0843 0.7680 0.8333 0.028 Uiso 1 1 calc R
H36C H -0.0886 0.6346 0.8483 0.028 Uiso 1 1 calc R
C37 C -0.2237(3) 0.7907(2) 0.69806(16) 0.0222(5) Uani 1 1 d .
H37A H -0.3212 0.7829 0.7190 0.033 Uiso 1 1 calc R
H37B H -0.2188 0.7858 0.6431 0.033 Uiso 1 1 calc R
H37C H -0.1917 0.8635 0.7074 0.033 Uiso 1 1 calc R
Cl1 Cl 0.54541(8) 1.03357(7) 0.34604(6) 0.0442(2) Uani 1 1 d .
Cl2 Cl 0.30641(9) 0.92990(7) 0.43254(5) 0.0473(2) Uani 1 1 d .
C100 C 0.4304(3) 0.9238(2) 0.35407(18) 0.0334(7) Uani 1 1 d .
H10A H 0.4857 0.8515 0.3600 0.040 Uiso 1 1 calc R
H10B H 0.3800 0.9276 0.3067 0.040 Uiso 1 1 calc R

loop_
_atom_site_aniso_label
_atom_site_aniso_U_11
_atom_site_aniso_U_22
_atom_site_aniso_U_33
_atom_site_aniso_U_23
_atom_site_aniso_U_13
_atom_site_aniso_U_12
Ru1 0.01085(9) 0.01024(9) 0.01180(9) -0.00190(6) 0.00038(6) -0.00115(6)
S1 0.0145(3) 0.0148(3) 0.0173(3) -0.0021(2) 0.0006(2) -0.0016(2)
O1 0.0170(9) 0.0222(9) 0.0265(10) -0.0016(7) 0.0045(8) -0.0042(7)
C1 0.0144(11) 0.0156(11) 0.0149(11) -0.0015(9) -0.0010(9) 0.0032(9)
P1 0.0129(3) 0.0138(3) 0.0144(3) -0.0018(2) -0.0009(2) -0.0003(2)
N1 0.0153(9) 0.0115(9) 0.0149(10) 0.0000(7) -0.0025(8) -0.0005(7)
F1 0.0436(10) 0.0310(9) 0.0367(10) -0.0211(8) 0.0018(8) -0.0122(8)
P2 0.0147(3) 0.0116(3) 0.0133(3) -0.0022(2) 0.0001(2) -0.0002(2)
C2 0.0159(11) 0.0160(11) 0.0161(11) -0.0020(9) 0.0015(9) -0.0013(9)
F3 0.0525(11) 0.0367(9) 0.0241(9) -0.0119(7) 0.0064(8) -0.0066(8)
C3 0.0126(11) 0.0153(11) 0.0198(12) -0.0027(9) -0.0042(9) 0.0000(9)
F2 0.0407(11) 0.0501(11) 0.0526(12) -0.0317(10) -0.0130(9) 0.0231(9)
C4 0.0213(12) 0.0162(11) 0.0192(12) -0.0014(9) -0.0011(10) -0.0032(9)
C5 0.0264(13) 0.0142(11) 0.0225(13) -0.0023(10) -0.0051(10) -0.0024(10)
C6 0.0200(12) 0.0185(12) 0.0232(13) -0.0082(10) -0.0035(10) 0.0019(9)
C7 0.0182(12) 0.0242(13) 0.0206(13) -0.0050(10) 0.0016(10) -0.0043(10)
C8 0.0194(12) 0.0186(12) 0.0231(13) -0.0041(10) -0.0003(10) -0.0047(10)
C9 0.0282(14) 0.0234(13) 0.0272(14) -0.0089(11) -0.0031(11) 0.0011(11)
C19 0.0205(12) 0.0139(11) 0.0132(11) -0.0010(9) -0.0041(9) 0.0035(9)
C18 0.0190(12) 0.0191(12) 0.0196(12) -0.0018(10) -0.0030(10) 0.0023(9)
C17 0.0239(13) 0.0254(13) 0.0202(13) -0.0017(10) 0.0016(10) 0.0025(10)
C16 0.0324(14) 0.0216(13) 0.0196(13) -0.0062(10) -0.0007(11) 0.0074(11)
C15 0.0333(14) 0.0159(11) 0.0192(13) -0.0055(10) -0.0056(11) 0.0041(10)
C14 0.0248(13) 0.0136(11) 0.0183(12) -0.0019(9) -0.0046(10) 0.0037(9)
C13 0.0268(13) 0.0141(11) 0.0239(13) -0.0016(10) -0.0086(11) -0.0025(10)
C12 0.0188(12) 0.0143(11) 0.0243(13) -0.0011(9) -0.0026(10) -0.0035(9)
C11 0.0150(11) 0.0122(10) 0.0182(12) -0.0004(9) -0.0039(9) 0.0006(8)
C10 0.0195(12) 0.0140(11) 0.0193(12) -0.0044(9) -0.0039(10) 0.0022(9)
C20 0.0136(11) 0.0207(12) 0.0215(13) -0.0040(10) -0.0027(9) -0.0005(9)
C21 0.0157(12) 0.0236(12) 0.0249(14) -0.0033(10) 0.0016(10) 0.0011(10)
C22 0.0148(12) 0.0242(13) 0.0340(15) -0.0078(11) -0.0015(11) -0.0039(10)
C23 0.0177(12) 0.0185(11) 0.0151(12) -0.0017(9) -0.0011(9) 0.0001(9)
C24 0.0272(14) 0.0261(13) 0.0160(12) -0.0015(10) -0.0043(10) 0.0031(11)
C25 0.0196(12) 0.0241(12) 0.0165(12) 0.0007(10) 0.0011(10) -0.0013(10)
C26 0.0204(12) 0.0136(11) 0.0201(12) -0.0002(9) -0.0034(10) 0.0005(9)
C27 0.0250(13) 0.0157(11) 0.0230(13) 0.0000(10) -0.0020(10) 0.0040(10)
C28 0.0210(12) 0.0159(11) 0.0305(14) 0.0003(10) -0.0038(11) -0.0019(9)
C29 0.0175(11) 0.0105(10) 0.0218(12) -0.0006(9) 0.0003(10) -0.0017(9)
C30 0.0298(14) 0.0139(11) 0.0228(13) 0.0001(10) 0.0026(11) -0.0019(10)
C31 0.0253(13) 0.0151(11) 0.0251(13) -0.0045(10) -0.0029(11) -0.0021(10)
C32 0.0205(12) 0.0142(11) 0.0151(11) -0.0018(9) -0.0033(9) 0.0003(9)
C33 0.0259(13) 0.0182(12) 0.0146(12) -0.0015(9) 0.0016(10) 0.0017(10)
C34 0.0278(13) 0.0192(12) 0.0199(13) -0.0058(10) -0.0062(10) 0.0004(10)
C35 0.0136(11) 0.0162(11) 0.0197(12) -0.0021(9) 0.0012(9) 0.0003(9)
C36 0.0180(12) 0.0183(11) 0.0196(12) -0.0046(9) 0.0014(10) -0.0006(9)
C37 0.0180(12) 0.0215(12) 0.0264(14) -0.0010(10) -0.0018(10) 0.0026(10)
Cl1 0.0299(4) 0.0374(4) 0.0641(6) 0.0015(4) -0.0016(4) -0.0078(3)
Cl2 0.0444(5) 0.0454(5) 0.0465(5) 0.0038(4) 0.0172(4) 0.0031(4)
C100 0.0356(16) 0.0298(15) 0.0347(16) -0.0081(12) 0.0071(13) -0.0045(12)

loop_
_atom_type_symbol
_atom_type_description
_atom_type_scat_dispersion_real
_atom_type_scat_dispersion_imag
_atom_type_scat_source
C C 0.0033 0.0016 'International Tables Vol C Tables 4.2.6.8 and 6.1.1.4'
H H 0.0000 0.0000 'International Tables Vol C Tables 4.2.6.8 and 6.1.1.4'
N N 0.0061 0.0033 'International Tables Vol C Tables 4.2.6.8 and 6.1.1.4'
O O 0.0106 0.0060 'International Tables Vol C Tables 4.2.6.8 and 6.1.1.4'
F F 0.0171 0.0103 'International Tables Vol C Tables 4.2.6.8 and 6.1.1.4'
P P 0.1023 0.0942 'International Tables Vol C Tables 4.2.6.8 and 6.1.1.4'
S S 0.1246 0.1234 'International Tables Vol C Tables 4.2.6.8 and 6.1.1.4'
Ru Ru -1.2594 0.8363 'International Tables Vol C Tables 4.2.6.8 and 6.1.1.4'
Cl Cl 0.1484 0.1585 'International Tables Vol C Tables 4.2.6.8 and 6.1.1.4'

loop_
_geom_angle_atom_site_label_1
_geom_angle_atom_site_label_2
_geom_angle_atom_site_label_3
_geom_angle
C10 Ru1 C1 90.05(10)
C10 Ru1 N1 104.78(9)
C1 Ru1 N1 164.32(8)
C10 Ru1 P2 87.98(8)
C1 Ru1 P2 87.96(7)
N1 Ru1 P2 97.46(6)
C10 Ru1 P1 95.77(8)
C1 Ru1 P1 85.97(7)
N1 Ru1 P1 87.48(6)
P2 Ru1 P1 172.86(2)
C10 Ru1 S1 167.87(8)
C1 Ru1 S1 100.62(7)
N1 Ru1 S1 65.22(6)
P2 Ru1 S1 86.67(3)
P1 Ru1 S1 90.76(3)
C11 S1 Ru1 80.26(9)
C2 C1 Ru1 133.11(18)
C2 C1 H1A 113.4
Ru1 C1 H1A 113.4
C20 P1 C23 101.22(12)
C20 P1 C26 101.23(11)
C23 P1 C26 107.76(11)
C20 P1 Ru1 115.00(9)
C23 P1 Ru1 113.13(8)
C26 P1 Ru1 116.77(9)
C11 N1 C19 119.6(2)
C11 N1 Ru1 101.35(15)
C19 N1 Ru1 138.32(16)
C32 P2 C35 101.31(11)
C32 P2 C29 101.23(11)
C35 P2 C29 107.64(11)
C32 P2 Ru1 114.75(8)
C35 P2 Ru1 115.55(8)
C29 P2 Ru1 114.63(8)
C1 C2 C3 125.8(2)
C1 C2 H2A 117.1
C3 C2 H2A 117.1
C8 C3 C4 117.1(2)
C8 C3 C2 123.6(2)
C4 C3 C2 119.2(2)
C5 C4 C3 121.4(2)
C5 C4 H4A 119.3
C3 C4 H4A 119.3
C4 C5 C6 120.0(2)
C4 C5 H5A 120.0
C6 C5 H5A 120.0
C7 C6 C5 119.7(2)
C7 C6 C9 120.3(2)
C5 C6 C9 119.9(2)
C8 C7 C6 119.8(2)
C8 C7 H7A 120.1
C6 C7 H7A 120.1
C7 C8 C3 121.8(2)
C7 C8 H8A 119.1
C3 C8 H8A 119.1
F2 C9 F1 106.0(2)
F2 C9 F3 105.8(2)
F1 C9 F3 105.5(2)
F2 C9 C6 112.4(2)
F1 C9 C6 113.3(2)
F3 C9 C6 113.2(2)
N1 C19 C18 120.2(2)
N1 C19 C14 120.8(2)
C18 C19 C14 119.1(2)
C17 C18 C19 120.6(2)
C17 C18 H11A 119.7
C19 C18 H11A 119.7
C18 C17 C16 120.3(2)
C18 C17 H12A 119.8
C16 C17 H12A 119.8
C15 C16 C17 120.0(2)
C15 C16 H13A 120.0
C17 C16 H13A 120.0
C16 C15 C14 121.0(2)
C16 C15 H14A 119.5
C14 C15 H14A 119.5
C15 C14 C19 118.9(2)
C15 C14 C13 123.0(2)
C19 C14 C13 118.1(2)
C12 C13 C14 120.1(2)
C12 C13 H16A 119.9
C14 C13 H16A 119.9
C13 C12 C11 119.4(2)
C13 C12 H17A 120.3
C11 C12 H17A 120.3
N1 C11 C12 121.9(2)
N1 C11 S1 113.05(17)
C12 C11 S1 125.04(18)
O1 C10 Ru1 175.7(2)
C22 C20 C21 110.0(2)
C22 C20 P1 113.47(17)
C21 C20 P1 112.63(18)
C22 C20 H20A 106.8
C21 C20 H20A 106.8
P1 C20 H20A 106.8
C20 C21 H21A 109.5
C20 C21 H21B 109.5
H21A C21 H21B 109.5
C20 C21 H21C 109.5
H21A C21 H21C 109.5
H21B C21 H21C 109.5
C20 C22 H22A 109.5
C20 C22 H22B 109.5
H22A C22 H22B 109.5
C20 C22 H22C 109.5
H22A C22 H22C 109.5
H22B C22 H22C 109.5
C24 C23 C25 109.5(2)
C24 C23 P1 115.42(17)
C25 C23 P1 115.36(18)
C24 C23 H23A 105.1
C25 C23 H23A 105.1
P1 C23 H23A 105.1
C23 C24 H24A 109.5
C23 C24 H24B 109.5
H24A C24 H24B 109.5
C23 C24 H24C 109.5
H24A C24 H24C 109.5
H24B C24 H24C 109.5
C23 C25 H25A 109.5
C23 C25 H25B 109.5
H25A C25 H25B 109.5
C23 C25 H25C 109.5
H25A C25 H25C 109.5
H25B C25 H25C 109.5
C28 C26 C27 108.0(2)
C28 C26 P1 113.83(17)
C27 C26 P1 116.27(18)
C28 C26 H26A 106.0
C27 C26 H26A 106.0
P1 C26 H26A 106.0
C26 C27 H27A 109.5
C26 C27 H27B 109.5
H27A C27 H27B 109.5
C26 C27 H27C 109.5
H27A C27 H27C 109.5
H27B C27 H27C 109.5
C26 C28 H28A 109.5
C26 C28 H28B 109.5
H28A C28 H28B 109.5
C26 C28 H28C 109.5
H28A C28 H28C 109.5
H28B C28 H28C 109.5
C31 C29 C30 107.43(19)
C31 C29 P2 114.53(17)
C30 C29 P2 116.34(18)
C31 C29 H29A 105.9
C30 C29 H29A 105.9
P2 C29 H29A 105.9
C29 C30 H30A 109.5
C29 C30 H30B 109.5
H30A C30 H30B 109.5
C29 C30 H30C 109.5
H30A C30 H30C 109.5
H30B C30 H30C 109.5
C29 C31 H31A 109.5
C29 C31 H31B 109.5
H31A C31 H31B 109.5
C29 C31 H31C 109.5
H31A C31 H31C 109.5
H31B C31 H31C 109.5
C34 C32 C33 111.2(2)
C34 C32 P2 114.54(17)
C33 C32 P2 110.16(18)
C34 C32 H32A 106.8
C33 C32 H32A 106.8
P2 C32 H32A 106.8
C32 C33 H33A 109.5
C32 C33 H33B 109.5
H33A C33 H33B 109.5
C32 C33 H33C 109.5
H33A C33 H33C 109.5
H33B C33 H33C 109.5
C32 C34 H34A 109.5
C32 C34 H34B 109.5
H34A C34 H34B 109.5
C32 C34 H34C 109.5
H34A C34 H34C 109.5
H34B C34 H34C 109.5
C36 C35 C37 110.48(19)
C36 C35 P2 114.58(17)
C37 C35 P2 115.15(17)
C36 C35 H35A 105.2
C37 C35 H35A 105.2
P2 C35 H35A 105.2
C35 C36 H36A 109.5
C35 C36 H36B 109.5
H36A C36 H36B 109.5
C35 C36 H36C 109.5
H36A C36 H36C 109.5
H36B C36 H36C 109.5
C35 C37 H37A 109.5
C35 C37 H37B 109.5
H37A C37 H37B 109.5
C35 C37 H37C 109.5
H37A C37 H37C 109.5
H37B C37 H37C 109.5
Cl1 C100 Cl2 111.69(17)
Cl1 C100 H10A 109.3
Cl2 C100 H10A 109.3
Cl1 C100 H10B 109.3
Cl2 C100 H10B 109.3
H10A C100 H10B 107.9

loop_
_geom_bond_atom_site_label_1
_geom_bond_atom_site_label_2
_geom_bond_distance
Ru1 C10 1.831(3)
Ru1 C1 2.047(2)
Ru1 N1 2.209(2)
Ru1 P2 2.4285(10)
Ru1 P1 2.4520(11)
Ru1 S1 2.5238(10)
S1 C11 1.719(2)
O1 C10 1.154(3)
C1 C2 1.345(3)
C1 H1A 0.9500
P1 C20 1.863(2)
P1 C23 1.864(2)
P1 C26 1.882(2)
N1 C11 1.345(3)
N1 C19 1.381(3)
F1 C9 1.347(3)
P2 C32 1.863(3)
P2 C35 1.864(2)
P2 C29 1.887(2)
C2 C3 1.470(3)
C2 H2A 0.9500
F3 C9 1.347(3)
C3 C8 1.405(3)
C3 C4 1.408(3)
F2 C9 1.341(3)
C4 C5 1.381(4)
C4 H4A 0.9500
C5 C6 1.396(4)
C5 H5A 0.9500
C6 C7 1.392(4)
C6 C9 1.489(3)
C7 C8 1.383(3)
C7 H7A 0.9500
C8 H8A 0.9500
C19 C18 1.411(3)
C19 C14 1.424(3)
C18 C17 1.374(3)
C18 H11A 0.9500
C17 C16 1.417(4)
C17 H12A 0.9500
C16 C15 1.363(4)
C16 H13A 0.9500
C15 C14 1.416(3)
C15 H14A 0.9500
C14 C13 1.428(4)
C13 C12 1.358(4)
C13 H16A 0.9500
C12 C11 1.426(3)
C12 H17A 0.9500
C20 C22 1.530(3)
C20 C21 1.539(3)
C20 H20A 1.0000
C21 H21A 0.9800
C21 H21B 0.9800
C21 H21C 0.9800
C22 H22A 0.9800
C22 H22B 0.9800
C22 H22C 0.9800
C23 C24 1.534(3)
C23 C25 1.536(3)
C23 H23A 1.0000
C24 H24A 0.9800
C24 H24B 0.9800
C24 H24C 0.9800
C25 H25A 0.9800
C25 H25B 0.9800
C25 H25C 0.9800
C26 C28 1.533(3)
C26 C27 1.538(3)
C26 H26A 1.0000
C27 H27A 0.9800
C27 H27B 0.9800
C27 H27C 0.9800
C28 H28A 0.9800
C28 H28B 0.9800
C28 H28C 0.9800
C29 C31 1.541(3)
C29 C30 1.543(3)
C29 H29A 1.0000
C30 H30A 0.9800
C30 H30B 0.9800
C30 H30C 0.9800
C31 H31A 0.9800
C31 H31B 0.9800
C31 H31C 0.9800
C32 C34 1.533(4)
C32 C33 1.538(3)
C32 H32A 1.0000
C33 H33A 0.9800
C33 H33B 0.9800
C33 H33C 0.9800
C34 H34A 0.9800
C34 H34B 0.9800
C34 H34C 0.9800
C35 C36 1.534(3)
C35 C37 1.536(3)
C35 H35A 1.0000
C36 H36A 0.9800
C36 H36B 0.9800
C36 H36C 0.9800
C37 H37A 0.9800
C37 H37B 0.9800
C37 H37C 0.9800
Cl1 C100 1.752(3)
Cl2 C100 1.763(3)
C100 H10A 0.9900
C100 H10B 0.9900
